data_2211811
loop_
_publ_author_name
'Rief, Andreas'
'Kubel, Frank'

_publ_section_title
;
 Sr~3~Al~10~SiO~20~ from single-crystal data
;
_journal_coeditor_code FI2023
_journal_issue 1
_journal_name_full 'Acta Crystallographica Section E'
_journal_page_first i19
_journal_page_last i21
_journal_paper_doi 10.1107/S1600536806054936
_journal_volume 63
_journal_year 2007
_chemical_formula_iupac 'Sr3 Al10 Si1 O20'
_chemical_formula_moiety 'Al10 O20 Si1 Sr3'
_chemical_formula_sum 'Al10 O20 Si Sr3'
_chemical_formula_weight 880.75
_chemical_name_systematic
;
tristrontium decaaluminum silicon icosaoxide
;
_space_group_IT_number 12
_symmetry_cell_setting monoclinic
_symmetry_space_group_name_Hall '-C 2y'
_symmetry_space_group_name_H-M 'C 1 2/m 1'
_cell_angle_alpha 90.00000
_cell_angle_beta 108.137(2)
_cell_angle_gamma 90.00000
_cell_formula_units_Z 2
_cell_length_a 15.1438(18)
_cell_length_b 11.1858(13)
_cell_length_c 4.9018(6)
_cell_measurement_reflns_used 4207
_cell_measurement_temperature 298
_cell_measurement_theta_max 30.49
_cell_measurement_theta_min 2.31
_cell_volume 789.09(16)
_computing_cell_refinement 'SAINT (Bruker, 1999)'
_computing_data_collection 'SMART (Bruker, 2001)'
_computing_data_reduction 'Xtal3.2 (Hall <i>et al.</i>,  1992)'
_computing_molecular_graphics Xtal3.2
_computing_publication_material Xtal3.2
_computing_structure_refinement Xtal3.2
_computing_structure_solution Xtal3.2
_diffrn_ambient_temperature 295
_diffrn_detector_area_resol_mean 512
_diffrn_measured_fraction_theta_full 1
_diffrn_measured_fraction_theta_max 1
_diffrn_measurement_device_type 'Siemens SMART APEX'
_diffrn_measurement_method \w
_diffrn_radiation_type 'Mo K\a'
_diffrn_radiation_wavelength .71073
_diffrn_reflns_av_R_equivalents .033
_diffrn_reflns_av_sigmaI/netI .041
_diffrn_reflns_limit_h_max 21
_diffrn_reflns_limit_h_min -21
_diffrn_reflns_limit_k_max 15
_diffrn_reflns_limit_k_min -15
_diffrn_reflns_limit_l_max 5
_diffrn_reflns_limit_l_min -6
_diffrn_reflns_number 4207
_diffrn_reflns_theta_full 30.49
_diffrn_reflns_theta_max 30.49
_diffrn_reflns_theta_min 2.31
_diffrn_standards_number 0
_exptl_absorpt_coefficient_mu 10.861
_exptl_absorpt_correction_T_max .3181
_exptl_absorpt_correction_T_min .3023
_exptl_absorpt_correction_type sphere
_exptl_absorpt_process_details '(Tibballs, 1982)'
_exptl_crystal_colour colourless
_exptl_crystal_density_diffrn 3.707
_exptl_crystal_density_method 'not measured'
_exptl_crystal_description splinter
_exptl_crystal_F_000 836
_exptl_crystal_size_max 0.140
_exptl_crystal_size_mid 0.110
_exptl_crystal_size_min 0.090
_exptl_crystal_size_rad 0.112
_refine_diff_density_max 1.663
_refine_diff_density_min -1.154
_refine_ls_abs_structure_details None
_refine_ls_extinction_method None
_refine_ls_goodness_of_fit_all 1.702
_refine_ls_goodness_of_fit_ref 1.752
_refine_ls_matrix_type full
_refine_ls_number_constraints 18
_refine_ls_number_parameters 86
_refine_ls_number_reflns 1022
_refine_ls_number_restraints 0
_refine_ls_R_factor_all 0
_refine_ls_R_factor_gt .036
_refine_ls_shift/su_max .001
_refine_ls_shift/su_mean .027
_refine_ls_structure_factor_coef F
_refine_ls_weighting_scheme calc
_refine_ls_wR_factor_ref .032
_reflns_number_gt 1022
_reflns_number_observed 4207
_reflns_number_total 1261
_reflns_threshold_expression I>3\s(I)
_cod_data_source_file fi2023.cif
_cod_data_source_block I
_cod_depositor_comments
;
The following automatic conversions were performed:

'_exptl_absorpt_correction_type' tag value 'spherical' was replaced
with 'sphere' value.

Automatic conversion script
Id: cif_fix_values 1646 2011-03-28 12:23:43Z adriana 
;
_cod_original_sg_symbol_H-M 'C 2/m'
_cod_original_formula_sum 'Al10 O20 Si1 Sr3'
_cod_database_code 2211811
_cod_database_fobs_code 2211811

loop_
_symmetry_equiv_pos_as_xyz
+x,+y,+z
-x,+y,-z
-x,-y,-z
+x,-y,+z
1/2+x,1/2+y,+z
1/2-x,1/2+y,-z
1/2-x,1/2-y,-z
1/2+x,1/2-y,+z

loop_
_atom_site_label
_atom_site_fract_x
_atom_site_fract_y
_atom_site_fract_z
_atom_site_U_iso_or_equiv
_atom_site_adp_type
_atom_site_occupancy
Sr1 .21635(2) .00000 .73858(8) .00000 Uani 1.00000
Sr2 .00000 .50000 .00000 .00000 Uani 1.00000
Al1 .13606(4) .21238(6) .16268(14) .00000 Uani .87500
Si1 .13606(4) .21238(6) .16268(14) .00000 Uani .12500
Al2 .35532(4) .13768(6) .34386(15) .00000 Uani .87500
Si2 .35532(4) .13768(6) .34386(15) .00000 Uani .12500
Al3 .00000 .12868(8) .50000 .00000 Uani 1.00000
Al4 .00000 .00000 .00000 .00000 Uani 1.00000
O1 .08364(10) .24773(13) .4294(3) .00000 Uani 1.00000
O2 .24036(10) .14101(14) .3245(4) .00000 Uani 1.00000
O3 .35984(10) .14704(14) -.0061(3) .00000 Uani 1.00000
O4 .42704(9) .37941(13) .1108(3) .00000 Uani 1.00000
O5 .06564(13) .00000 .3873(4) .00000 Uani 1.00000
O6 .40080(14) .00000 .4793(5) .00000 Uani 1.00000

loop_
_atom_site_aniso_label
_atom_site_aniso_U_11
_atom_site_aniso_U_22
_atom_site_aniso_U_33
_atom_site_aniso_U_12
_atom_site_aniso_U_13
_atom_site_aniso_U_23
Sr1 .01130(15) .01460(18) .0185(2) .00000 -.00227(13) .00000
Sr2 .0118(2) .0189(3) .0135(3) .00000 .00093(17) .00000
Al1 .0075(3) .0082(3) .0067(3) -.0003(2) .0030(2) -.0006(3)
Si1 .0075(3) .0082(3) .0067(3) -.0003(2) .0030(2) -.0006(3)
Al2 .0081(3) .0072(3) .0073(3) -.0007(3) .0024(2) -.0006(3)
Si2 .0081(3) .0072(3) .0073(3) -.0007(3) .0024(2) -.0006(3)
Al3 .0076(4) .0077(5) .0059(5) .00000 .0032(4) .00000
Al4 .0077(6) .0078(6) .0063(7) .00000 .0027(5) .00000
O1 .0096(7) .0097(8) .0108(8) -.0011(6) .0031(6) -.0007(7)
O2 .0083(7) .0122(8) .0201(10) -.0021(6) .0029(7) -.0002(7)
O3 .0171(8) .0105(8) .0096(9) -.0022(6) .0052(6) -.0013(7)
O4 .0090(7) .0087(8) .0083(8) -.0027(6) .0015(6) .0000(6)
O5 .0068(9) .0084(11) .0050(11) .00000 .0012(8) .00000
O6 .0151(11) .0097(11) .0126(13) .00000 .0005(9) .00000

loop_
_atom_type_symbol
_atom_type_scat_dispersion_real
_atom_type_scat_dispersion_imag
_atom_type_scat_source
Sr -1.657 3.264 'IT Vol C. Table 6.1.1.4  Table 6.1.1.5'
Al .056 .052 'IT Vol C. Table 6.1.1.4  Table 6.1.1.5'
Si .072 .071 'IT Vol C. Table 6.1.1.4  Table 6.1.1.5'
O .008 .006 'IT Vol C. Table 6.1.1.4  Table 6.1.1.5'

loop_
_geom_angle_atom_site_label_1
_geom_angle_atom_site_label_2
_geom_angle_atom_site_label_3
_geom_angle_site_symmetry_1
_geom_angle_site_symmetry_2
_geom_angle_site_symmetry_3
_geom_angle
O5 Sr1 O2 5 5 8 77.25(5)
O5 Sr1 O2 5 5 5 77.25(5)
O5 Sr1 O3 5 5 '8 556' 141.50(3)
O5 Sr1 O3 5 5 '5 556' 141.50(3)
O5 Sr1 O4 5 5 '2 656' 63.40(6)
O5 Sr1 O4 5 5 '3 666' 63.40(6)
O5 Sr1 O2 5 5 '8 556' 117.56(5)
O5 Sr1 O2 5 5 '5 556' 117.56(5)
O2 Sr1 O2 8 5 5 72.01(5)
O2 Sr1 O3 8 5 '8 556' 73.37(5)
O2 Sr1 O3 8 5 '5 556' 115.43(5)
O2 Sr1 O4 8 5 '2 656' 102.23(5)
O2 Sr1 O4 8 5 '3 666' 140.34(4)
O2 Sr1 O2 8 5 '8 556' 112.66(5)
O2 Sr1 O2 8 5 '5 556' 164.89(4)
O2 Sr1 O3 5 5 '8 556' 115.43(5)
O2 Sr1 O3 5 5 '5 556' 73.37(5)
O2 Sr1 O4 5 5 '2 656' 140.34(4)
O2 Sr1 O4 5 5 '3 666' 102.23(5)
O2 Sr1 O2 5 5 '8 556' 164.89(4)
O2 Sr1 O2 5 5 '5 556' 112.66(5)
O3 Sr1 O3 '8 556' 5 '5 556' 75.00(5)
O3 Sr1 O4 '8 556' 5 '2 656' 99.21(5)
O3 Sr1 O4 '8 556' 5 '3 666' 137.55(5)
O3 Sr1 O2 '8 556' 5 '8 556' 55.48(5)
O3 Sr1 O2 '8 556' 5 '5 556' 91.95(4)
O3 Sr1 O4 '5 556' 5 '2 656' 137.55(5)
O3 Sr1 O4 '5 556' 5 '3 666' 99.21(5)
O3 Sr1 O2 '5 556' 5 '8 556' 91.95(4)
O3 Sr1 O2 '5 556' 5 '5 556' 55.48(5)
O4 Sr1 O4 '2 656' 5 '3 666' 56.67(4)
O4 Sr1 O2 '2 656' 5 '8 556' 54.19(4)
O4 Sr1 O2 '2 656' 5 '5 556' 83.30(4)
O4 Sr1 O2 '3 666' 5 '8 556' 83.30(4)
O4 Sr1 O2 '3 666' 5 '5 556' 54.19(4)
O2 Sr1 O2 '8 556' 5 '5 556' 59.13(4)
O6 Sr2 O6 5 '1 656' '6 657' 180.0000
O6 Sr2 O3 5 '1 656' '7 656' 103.37(6)
O6 Sr2 O3 5 '1 656' '6 656' 103.37(6)
O6 Sr2 O3 5 '1 656' '8 556' 76.63(5)
O6 Sr2 O3 5 '1 656' '5 556' 76.63(5)
O6 Sr2 O6 5 '1 656' '5 556' 118.72(7)
O6 Sr2 O6 5 '1 656' '6 656' 61.28(7)
O6 Sr2 O3 '6 657' '1 656' '7 656' 76.63(6)
O6 Sr2 O3 '6 657' '1 656' '6 656' 76.63(6)
O6 Sr2 O3 '6 657' '1 656' '8 556' 103.37(5)
O6 Sr2 O3 '6 657' '1 656' '5 556' 103.37(5)
O6 Sr2 O6 '6 657' '1 656' '5 556' 61.28(7)
O6 Sr2 O6 '6 657' '1 656' '6 656' 118.72(7)
O3 Sr2 O3 '7 656' '1 656' '6 656' 75.78(5)
O3 Sr2 O3 '7 656' '1 656' '8 556' 104.22(5)
O3 Sr2 O3 '7 656' '1 656' '5 556' 180.0000
O3 Sr2 O6 '7 656' '1 656' '5 556' 123.41(4)
O3 Sr2 O6 '7 656' '1 656' '6 656' 56.59(4)
O3 Sr2 O3 '6 656' '1 656' '8 556' 180.0000
O3 Sr2 O3 '6 656' '1 656' '5 556' 104.22(5)
O3 Sr2 O6 '6 656' '1 656' '5 556' 123.41(5)
O3 Sr2 O6 '6 656' '1 656' '6 656' 56.59(4)
O3 Sr2 O3 '8 556' '1 656' '5 556' 75.78(5)
O3 Sr2 O6 '8 556' '1 656' '5 556' 56.59(4)
O3 Sr2 O6 '8 556' '1 656' '6 656' 123.41(4)
O3 Sr2 O6 '5 556' '1 656' '5 556' 56.59(4)
O3 Sr2 O6 '5 556' '1 656' '6 656' 123.41(4)
O6 Sr2 O6 '5 556' '1 656' '6 656' 180.0000
O4 Al1 O2 '3 665' 5 5 106.76(8)
O4 Al1 O3 '3 665' 5 '3 665' 106.23(8)
O4 Al1 O1 '3 665' 5 5 116.10(8)
O4 Al1 O5 '3 665' 5 5 68.51(7)
O2 Al1 O3 5 5 '3 665' 117.52(8)
O2 Al1 O1 5 5 5 108.66(8)
O2 Al1 O5 5 5 5 80.89(7)
O3 Al1 O1 '3 665' 5 5 101.96(8)
O3 Al1 O5 '3 665' 5 5 161.33(7)
O1 Al1 O5 5 5 5 66.91(6)
O4 Si1 O2 '3 665' 5 5 106.76(8)
O4 Si1 O3 '3 665' 5 '3 665' 106.23(8)
O4 Si1 O1 '3 665' 5 5 116.10(8)
O4 Si1 O5 '3 665' 5 5 68.51(7)
O2 Si1 O3 5 5 '3 665' 117.52(8)
O2 Si1 O1 5 5 5 108.66(8)
O2 Si1 O5 5 5 5 80.89(7)
O3 Si1 O1 '3 665' 5 5 101.96(8)
O3 Si1 O5 '3 665' 5 5 161.33(7)
O1 Si1 O5 5 5 5 66.91(6)
O2 Al2 O6 '3 666' '3 666' '2 666' 108.44(10)
O2 Al2 O3 '3 666' '3 666' '3 666' 107.15(8)
O2 Al2 O1 '3 666' '3 666' 5 110.13(9)
O6 Al2 O3 '2 666' '3 666' '3 666' 107.35(10)
O6 Al2 O1 '2 666' '3 666' 5 109.73(8)
O3 Al2 O1 '3 666' '3 666' 5 113.87(8)
O2 Si2 O6 '3 666' '3 666' '2 666' 108.44(10)
O2 Si2 O3 '3 666' '3 666' '3 666' 107.15(8)
O2 Si2 O1 '3 666' '3 666' 5 110.13(9)
O6 Si2 O3 '2 666' '3 666' '3 666' 107.35(10)
O6 Si2 O1 '2 666' '3 666' 5 109.73(8)
O3 Si2 O1 '3 666' '3 666' 5 113.87(8)
O4 Al3 O4 '4 565' 5 '3 666' 174.50(8)
O4 Al3 O5 '4 565' 5 5 82.31(7)
O4 Al3 O5 '4 565' 5 '6 556' 93.56(8)
O4 Al3 O1 '4 565' 5 '6 556' 90.22(6)
O4 Al3 O1 '4 565' 5 5 93.56(7)
O4 Al3 O5 '3 666' 5 5 93.56(8)
O4 Al3 O5 '3 666' 5 '6 556' 82.31(7)
O4 Al3 O1 '3 666' 5 '6 556' 93.56(7)
O4 Al3 O1 '3 666' 5 5 90.22(7)
O5 Al3 O5 5 5 '6 556' 83.23(8)
O5 Al3 O1 5 5 '6 556' 170.94(7)
O5 Al3 O1 5 5 5 92.18(7)
O5 Al3 O1 '6 556' 5 '6 556' 92.18(7)
O5 Al3 O1 '6 556' 5 5 170.94(6)
O1 Al3 O1 '6 556' 5 5 93.40(8)
O5 Al4 O5 '6 556' '5 556' '5 556' 180.0000
O5 Al4 O4 '6 556' '5 556' '1 556' 96.75(6)
O5 Al4 O4 '6 556' '5 556' '2 656' 83.25(6)
O5 Al4 O4 '6 556' '5 556' '3 666' 83.25(6)
O5 Al4 O4 '6 556' '5 556' '4 566' 96.75(6)
O5 Al4 O4 '5 556' '5 556' '1 556' 83.25(6)
O5 Al4 O4 '5 556' '5 556' '2 656' 96.75(6)
O5 Al4 O4 '5 556' '5 556' '3 666' 96.75(6)
O5 Al4 O4 '5 556' '5 556' '4 566' 83.25(6)
O4 Al4 O4 '1 556' '5 556' '2 656' 91.09(7)
O4 Al4 O4 '1 556' '5 556' '3 666' 180.0000
O4 Al4 O4 '1 556' '5 556' '4 566' 88.91(7)
O4 Al4 O4 '2 656' '5 556' '3 666' 88.91(7)
O4 Al4 O4 '2 656' '5 556' '4 566' 180.0000
O4 Al4 O4 '3 666' '5 556' '4 566' 91.09(7)
Si2 O1 Al2 '3 666' 5 '3 666' .00(10)
Si2 O1 Si1 '3 666' 5 5 111.14(9)
Si2 O1 Al1 '3 666' 5 5 111.14(9)
Si2 O1 Al3 '3 666' 5 5 129.13(10)
Si2 O1 O4 '3 666' 5 '3 666' 90.73(7)
Si2 O1 O3 '3 666' 5 '3 665' 86.49(7)
Si2 O1 O5 '3 666' 5 5 142.36(8)
Si2 O1 O4 '3 666' 5 '4 565' 155.99(9)
Si2 O1 O1 '3 666' 5 '6 556' 100.38(8)
Si2 O1 O2 '3 666' 5 5 96.67(7)
Si2 O1 O2 '3 666' 5 '3 666' 34.42(5)
Si2 O1 O6 '3 666' 5 '2 666' 34.83(5)
Si2 O1 O3 '3 666' 5 '3 666' 32.88(5)
Si2 O1 O4 '3 666' 5 '3 665' 141.77(9)
Al2 O1 Si1 '3 666' 5 5 111.14(9)
Al2 O1 Al1 '3 666' 5 5 111.14(9)
Al2 O1 Al3 '3 666' 5 5 129.13(10)
Al2 O1 O4 '3 666' 5 '3 666' 90.73(7)
Al2 O1 O3 '3 666' 5 '3 665' 86.49(7)
Al2 O1 O5 '3 666' 5 5 142.36(8)
Al2 O1 O4 '3 666' 5 '4 565' 155.99(9)
Al2 O1 O1 '3 666' 5 '6 556' 100.38(8)
Al2 O1 O2 '3 666' 5 5 96.67(7)
Al2 O1 O2 '3 666' 5 '3 666' 34.42(5)
Al2 O1 O6 '3 666' 5 '2 666' 34.83(5)
Al2 O1 O3 '3 666' 5 '3 666' 32.88(5)
Al2 O1 O4 '3 666' 5 '3 665' 141.77(9)
Si1 O1 Al3 5 5 5 116.43(8)
Si1 O1 O4 5 5 '3 666' 130.71(8)
Si1 O1 O5 5 5 5 77.26(7)
Si1 O1 O4 5 5 '4 565' 88.35(7)
Si1 O1 O1 5 5 '6 556' 145.27(7)
Si1 O1 O2 5 5 '3 666' 80.50(7)
Si1 O1 O6 5 5 '2 666' 107.58(9)
Si1 O1 O3 5 5 '3 666' 137.48(8)
Al1 O1 Al3 5 5 5 116.43(8)
Al1 O1 O4 5 5 '3 666' 130.71(8)
Al1 O1 O5 5 5 5 77.26(7)
Al1 O1 O4 5 5 '4 565' 88.35(7)
Al1 O1 O1 5 5 '6 556' 145.27(7)
Al1 O1 O2 5 5 '3 666' 80.50(7)
Al1 O1 O6 5 5 '2 666' 107.58(9)
Al1 O1 O3 5 5 '3 666' 137.48(8)
Al3 O1 O3 5 5 '3 665' 143.44(7)
Al3 O1 O1 5 5 '6 556' 43.30(5)
Al3 O1 O2 5 5 5 111.83(7)
Al3 O1 O2 5 5 '3 666' 143.21(8)
Al3 O1 O6 5 5 '2 666' 132.57(9)
Al3 O1 O3 5 5 '3 666' 96.57(7)
Al3 O1 O4 5 5 '3 665' 88.45(6)
O4 O1 O3 '3 666' 5 '3 665' 165.17(7)
O4 O1 O5 '3 666' 5 5 60.67(6)
O4 O1 O4 '3 666' 5 '4 565' 86.42(6)
O4 O1 O1 '3 666' 5 '6 556' 60.44(6)
O4 O1 O2 '3 666' 5 5 101.49(6)
O4 O1 O2 '3 666' 5 '3 666' 99.63(6)
O4 O1 O6 '3 666' 5 '2 666' 114.30(8)
O4 O1 O3 '3 666' 5 '3 666' 58.98(5)
O4 O1 O4 '3 666' 5 '3 665' 119.32(6)
O3 O1 O5 '3 665' 5 5 114.65(8)
O3 O1 O4 '3 665' 5 '4 565' 101.91(7)
O3 O1 O1 '3 665' 5 '6 556' 134.39(7)
O3 O1 O2 '3 665' 5 5 64.46(6)
O3 O1 O2 '3 665' 5 '3 666' 70.22(6)
O3 O1 O6 '3 665' 5 '2 666' 70.40(7)
O3 O1 O3 '3 665' 5 '3 666' 119.37(7)
O3 O1 O4 '3 665' 5 '3 665' 58.24(6)
O5 O1 O4 5 5 '4 565' 53.47(5)
O5 O1 O1 5 5 '6 556' 86.77(7)
O5 O1 O2 5 5 5 68.71(6)
O5 O1 O2 5 5 '3 666' 121.55(7)
O5 O1 O6 5 5 '2 666' 174.91(10)
O5 O1 O3 5 5 '3 666' 117.59(8)
O5 O1 O4 5 5 '3 665' 58.67(6)
O4 O1 O1 '4 565' 5 '6 556' 57.75(6)
O4 O1 O2 '4 565' 5 5 107.27(7)
O4 O1 O2 '4 565' 5 '3 666' 168.74(9)
O4 O1 O6 '4 565' 5 '2 666' 127.30(7)
O4 O1 O3 '4 565' 5 '3 666' 133.35(8)
O4 O1 O4 '4 565' 5 '3 665' 56.98(5)
O1 O1 O2 '6 556' 5 5 155.05(7)
O1 O1 O2 '6 556' 5 '3 666' 133.51(8)
O1 O1 O6 '6 556' 5 '2 666' 89.90(7)
O1 O1 O3 '6 556' 5 '3 666' 77.23(6)
O1 O1 O4 '6 556' 5 '3 665' 114.50(6)
O2 O1 O2 5 5 '3 666' 62.36(6)
O2 O1 O6 5 5 '2 666' 114.23(8)
O2 O1 O3 5 5 '3 666' 109.47(6)
O2 O1 O4 5 5 '3 665' 56.88(5)
O2 O1 O6 '3 666' 5 '2 666' 58.73(6)
O2 O1 O3 '3 666' 5 '3 666' 57.48(6)
O2 O1 O4 '3 666' 5 '3 665' 111.81(7)
O6 O1 O3 '2 666' 5 '3 666' 57.81(6)
O6 O1 O4 '2 666' 5 '3 665' 126.35(8)
O3 O1 O4 '3 666' 5 '3 665' 166.29(7)
Al2 O2 Si1 5 5 5 143.47(12)
Al2 O2 Al1 5 5 5 143.47(12)
Al2 O2 Sr1 5 5 5 108.65(7)
Al2 O2 O4 5 5 '3 665' 135.35(10)
Al2 O2 O1 5 5 5 152.85(9)
Al2 O2 O2 5 5 '3 666' 94.10(7)
Al2 O2 O3 5 5 '3 665' 112.89(9)
Al2 O2 O2 5 5 8 88.75(7)
Al2 O2 O5 5 5 5 147.78(8)
Al2 O2 Sr1 5 5 '5 554' 82.44(7)
Al2 O2 O3 5 5 '5 556' 72.84(6)
Si1 O2 Sr1 5 5 5 107.41(8)
Si1 O2 O4 5 5 '3 665' 36.57(5)
Si1 O2 O3 5 5 5 112.91(9)
Si1 O2 O6 5 5 5 168.18(10)
Si1 O2 O1 5 5 '3 666' 126.47(8)
Si1 O2 O2 5 5 '3 666' 78.22(7)
Si1 O2 O3 5 5 '3 665' 31.57(5)
Si1 O2 O2 5 5 8 117.54(7)
Si1 O2 O5 5 5 5 66.65(6)
Si1 O2 Sr1 5 5 '5 554' 89.05(6)
Si1 O2 O3 5 5 '5 556' 127.05(9)
Al1 O2 Sr1 5 5 5 107.41(8)
Al1 O2 O4 5 5 '3 665' 36.57(5)
Al1 O2 O3 5 5 5 112.91(9)
Al1 O2 O6 5 5 5 168.18(10)
Al1 O2 O1 5 5 '3 666' 126.47(8)
Al1 O2 O2 5 5 '3 666' 78.22(7)
Al1 O2 O3 5 5 '3 665' 31.57(5)
Al1 O2 O2 5 5 8 117.54(7)
Al1 O2 O5 5 5 5 66.65(6)
Al1 O2 Sr1 5 5 '5 554' 89.05(6)
Al1 O2 O3 5 5 '5 556' 127.05(9)
Sr1 O2 O4 5 5 '3 665' 103.14(6)
Sr1 O2 O3 5 5 5 136.15(7)
Sr1 O2 O6 5 5 5 76.94(6)
Sr1 O2 O1 5 5 5 78.03(6)
Sr1 O2 O1 5 5 '3 666' 105.42(6)
Sr1 O2 O2 5 5 '3 666' 93.26(7)
Sr1 O2 O3 5 5 '3 665' 134.18(7)
Sr1 O2 O2 5 5 8 53.99(5)
Sr1 O2 Sr1 5 5 '5 554' 112.66(5)
Sr1 O2 O3 5 5 '5 556' 53.58(4)
O4 O2 O3 '3 665' 5 5 99.13(7)
O4 O2 O6 '3 665' 5 5 132.25(8)
O4 O2 O1 '3 665' 5 5 63.80(5)
O4 O2 O1 '3 665' 5 '3 666' 150.98(8)
O4 O2 O2 '3 665' 5 '3 666' 114.77(7)
O4 O2 O3 '3 665' 5 '3 665' 57.81(5)
O4 O2 O2 '3 665' 5 8 85.27(5)
O4 O2 O5 '3 665' 5 5 56.17(6)
O4 O2 Sr1 '3 665' 5 '5 554' 56.36(5)
O4 O2 O3 '3 665' 5 '5 556' 151.31(8)
O3 O2 O6 5 5 5 60.25(7)
O3 O2 O1 5 5 5 145.76(8)
O3 O2 O1 5 5 '3 666' 62.81(6)
O3 O2 O2 5 5 '3 666' 110.87(7)
O3 O2 O3 5 5 '3 665' 89.60(7)
O3 O2 O2 5 5 8 91.39(7)
O3 O2 O5 5 5 5 141.39(7)
O3 O2 Sr1 5 5 '5 554' 53.20(4)
O3 O2 O3 5 5 '5 556' 109.43(6)
O6 O2 O1 5 5 5 153.07(9)
O6 O2 O1 5 5 '3 666' 60.78(5)
O6 O2 O2 5 5 '3 666' 112.87(6)
O6 O2 O3 5 5 '3 665' 148.04(9)
O6 O2 O2 5 5 8 55.66(4)
O6 O2 O5 5 5 5 111.91(7)
O6 O2 Sr1 5 5 '5 554' 79.15(6)
O6 O2 O3 5 5 '5 556' 64.52(6)
O1 O2 O1 5 5 '3 666' 117.64(7)
O1 O2 O2 5 5 '3 666' 58.89(5)
O1 O2 O3 5 5 '3 665' 56.16(5)
O1 O2 O2 5 5 8 114.83(7)
O1 O2 O5 5 5 5 54.79(5)
O1 O2 Sr1 5 5 '5 554' 120.12(5)
O1 O2 O3 5 5 '5 556' 92.45(7)
O1 O2 O2 '3 666' 5 '3 666' 58.75(5)
O1 O2 O3 '3 666' 5 '3 665' 97.53(6)
O1 O2 O2 '3 666' 5 8 115.92(6)
O1 O2 O5 '3 666' 5 5 150.94(8)
O1 O2 Sr1 '3 666' 5 '5 554' 115.21(7)
O1 O2 O3 '3 666' 5 '5 556' 53.39(5)
O2 O2 O3 '3 666' 5 '3 665' 65.75(5)
O2 O2 O2 '3 666' 5 8 145.86(8)
O2 O2 O5 '3 666' 5 5 106.76(7)
O2 O2 Sr1 '3 666' 5 '5 554' 153.64(7)
O2 O2 O3 '3 666' 5 '5 556' 57.65(5)
O3 O2 O2 '3 665' 5 8 142.69(6)
O3 O2 O5 '3 665' 5 5 98.17(5)
O3 O2 Sr1 '3 665' 5 '5 554' 91.43(5)
O3 O2 O3 '3 665' 5 '5 556' 123.40(7)
O2 O2 O5 8 5 5 60.23(5)
O2 O2 Sr1 8 5 '5 554' 60.43(4)
O2 O2 O3 8 5 '5 556' 91.20(6)
O5 O2 Sr1 5 5 '5 554' 88.67(5)
O5 O2 O3 5 5 '5 556' 97.61(7)
Sr1 O2 O3 '5 554' 5 '5 556' 142.87(6)
Al2 O3 Al1 '5 556' '5 556' '3 666' 120.08(10)
Al2 O3 Sr2 '5 556' '5 556' '1 656' 103.07(6)
Al2 O3 Sr1 '5 556' '5 556' 5 98.46(7)
Al2 O3 O1 '5 556' '5 556' '3 666' 152.63(8)
Al2 O3 O2 '5 556' '5 556' '5 556' 36.09(5)
Al2 O3 O4 '5 556' '5 556' '5 556' 88.70(7)
Al2 O3 O6 '5 556' '5 556' '5 556' 36.23(5)
Al2 O3 O1 '5 556' '5 556' '3 667' 33.26(5)
Al2 O3 O2 '5 556' '5 556' '3 666' 113.20(8)
Al2 O3 O2 '5 556' '5 556' 5 145.24(8)
Al2 O3 O6 '5 556' '5 556' 5 144.59(8)
Al2 O3 O3 '5 556' '5 556' '8 556' 86.55(7)
Al1 O3 Sr2 '3 666' '5 556' '1 656' 114.72(8)
Al1 O3 Sr1 '3 666' '5 556' 5 118.33(7)
Al1 O3 O1 '3 666' '5 556' '3 666' 39.19(6)
Al1 O3 O2 '3 666' '5 556' '5 556' 113.19(8)
Al1 O3 O4 '3 666' '5 556' '5 556' 36.43(5)
Al1 O3 O6 '3 666' '5 556' '5 556' 150.18(8)
Al1 O3 O1 '3 666' '5 556' '3 667' 91.28(7)
Al1 O3 O2 '3 666' '5 556' '3 666' 30.91(4)
Al1 O3 O2 '3 666' '5 556' 5 70.05(6)
Al1 O3 O6 '3 666' '5 556' 5 94.18(8)
Al1 O3 O3 '3 666' '5 556' '8 556' 153.35(10)
Sr2 O3 Sr1 '1 656' '5 556' 5 98.72(5)
Sr2 O3 O1 '1 656' '5 556' '3 666' 80.74(6)
Sr2 O3 O2 '1 656' '5 556' '5 556' 129.49(7)
Sr2 O3 O4 '1 656' '5 556' '5 556' 109.47(6)
Sr2 O3 O6 '1 656' '5 556' '5 556' 70.39(6)
Sr2 O3 O1 '1 656' '5 556' '3 667' 104.08(5)
Sr2 O3 O2 '1 656' '5 556' '3 666' 140.07(8)
Sr2 O3 O2 '1 656' '5 556' 5 100.99(6)
Sr2 O3 O6 '1 656' '5 556' 5 49.58(4)
Sr2 O3 O3 '1 656' '5 556' '8 556' 52.11(4)
Sr1 O3 O1 5 '5 556' '3 666' 107.82(6)
Sr1 O3 O2 5 '5 556' '5 556' 71.33(5)
Sr1 O3 O4 5 '5 556' '5 556' 148.55(6)
Sr1 O3 O6 5 '5 556' '5 556' 88.25(6)
Sr1 O3 O1 5 '5 556' '3 667' 129.95(8)
Sr1 O3 O2 5 '5 556' '3 666' 92.10(5)
Sr1 O3 O2 5 '5 556' 5 53.05(4)
Sr1 O3 O6 5 '5 556' 5 69.54(5)
Sr1 O3 O3 5 '5 556' '8 556' 52.50(4)
O1 O3 O2 '3 666' '5 556' '5 556' 149.76(7)
O1 O3 O4 '3 666' '5 556' '5 556' 64.87(6)
O1 O3 O6 '3 666' '5 556' '5 556' 148.90(8)
O1 O3 O1 '3 666' '5 556' '3 667' 119.37(7)
O1 O3 O2 '3 666' '5 556' '3 666' 59.38(6)
O1 O3 O2 '3 666' '5 556' 5 56.39(5)
O1 O3 O6 '3 666' '5 556' 5 56.41(5)
O1 O3 O3 '3 666' '5 556' '8 556' 115.40(7)
O2 O3 O4 '5 556' '5 556' '5 556' 99.50(7)
O2 O3 O6 '5 556' '5 556' '5 556' 60.16(7)
O2 O3 O1 '5 556' '5 556' '3 667' 59.71(6)
O2 O3 O2 '5 556' '5 556' '3 666' 90.40(7)
O2 O3 O2 '5 556' '5 556' 5 109.43(6)
O2 O3 O6 '5 556' '5 556' 5 139.56(7)
O2 O3 O3 '5 556' '5 556' '8 556' 88.61(6)
O4 O3 O6 '5 556' '5 556' '5 556' 113.79(6)
O4 O3 O1 '5 556' '5 556' '3 667' 56.55(5)
O4 O3 O2 '5 556' '5 556' '3 666' 57.27(5)
O4 O3 O2 '5 556' '5 556' 5 106.43(6)
O4 O3 O6 '5 556' '5 556' 5 119.30(8)
O4 O3 O3 '5 556' '5 556' '8 556' 158.95(6)
O6 O3 O1 '5 556' '5 556' '3 667' 59.70(5)
O6 O3 O2 '5 556' '5 556' '3 666' 148.72(9)
O6 O3 O2 '5 556' '5 556' 5 139.49(7)
O6 O3 O6 '5 556' '5 556' 5 108.61(6)
O6 O3 O3 '5 556' '5 556' '8 556' 54.01(5)
O1 O3 O2 '3 667' '5 556' '3 666' 97.68(6)
O1 O3 O2 '3 667' '5 556' 5 153.41(7)
O1 O3 O6 '3 667' '5 556' 5 152.61(7)
O1 O3 O3 '3 667' '5 556' '8 556' 113.66(6)
O2 O3 O2 '3 666' '5 556' 5 56.60(5)
O2 O3 O6 '3 666' '5 556' 5 100.74(6)
O2 O3 O3 '3 666' '5 556' '8 556' 142.69(6)
O2 O3 O6 5 '5 556' 5 51.42(5)
O2 O3 O3 5 '5 556' '8 556' 88.80(5)
O6 O3 O3 5 '5 556' '8 556' 59.38(5)
Al1 O4 Al3 '8 556' '2 656' '7 556' 140.10(9)
Al1 O4 Al4 '8 556' '2 656' '5 556' 115.20(9)
Al1 O4 O5 '8 556' '2 656' '6 556' 155.40(11)
Al1 O4 O4 '8 556' '2 656' '3 666' 126.59(7)
Al1 O4 O1 '8 556' '2 656' 8 99.91(7)
Al1 O4 O4 '8 556' '2 656' '1 556' 90.67(8)
Al1 O4 O5 '8 556' '2 656' 5 146.98(10)
Al1 O4 O1 '8 556' '2 656' '7 556' 107.50(7)
Al1 O4 O5 '8 556' '2 656' '5 556' 76.88(6)
Al1 O4 Sr1 '8 556' '2 656' 5 101.63(6)
Al3 O4 Al4 '7 556' '2 656' '5 556' 96.43(6)
Al3 O4 O5 '7 556' '2 656' '6 556' 49.53(6)
Al3 O4 O4 '7 556' '2 656' '3 666' 92.75(7)
Al3 O4 O1 '7 556' '2 656' 8 45.73(5)
Al3 O4 O4 '7 556' '2 656' '1 556' 96.31(6)
Al3 O4 O2 '7 556' '2 656' '8 556' 152.06(9)
Al3 O4 O5 '7 556' '2 656' 5 43.78(5)
Al3 O4 O3 '7 556' '2 656' '2 656' 103.00(7)
Al3 O4 O1 '7 556' '2 656' '7 556' 44.01(5)
Al3 O4 O5 '7 556' '2 656' '5 556' 136.87(8)
Al3 O4 Sr1 '7 556' '2 656' 5 90.83(6)
Al3 O4 O1 '7 556' '2 656' '8 556' 137.07(8)
Al4 O4 O5 '5 556' '2 656' '6 556' 47.05(5)
Al4 O4 O4 '5 556' '2 656' '3 666' 45.54(5)
Al4 O4 O1 '5 556' '2 656' 8 142.15(7)
Al4 O4 O4 '5 556' '2 656' '1 556' 44.46(5)
Al4 O4 O2 '5 556' '2 656' '8 556' 107.97(7)
Al4 O4 O5 '5 556' '2 656' 5 92.38(6)
Al4 O4 O3 '5 556' '2 656' '2 656' 143.18(9)
Al4 O4 O1 '5 556' '2 656' '7 556' 93.01(6)
Al4 O4 Sr1 '5 556' '2 656' 5 107.02(6)
Al4 O4 O1 '5 556' '2 656' '8 556' 87.74(7)
O5 O4 O4 '6 556' '2 656' '3 666' 57.47(5)
O5 O4 O1 '6 556' '2 656' 8 95.13(7)
O5 O4 O4 '6 556' '2 656' '1 556' 64.73(7)
O5 O4 O2 '6 556' '2 656' '8 556' 150.73(7)
O5 O4 O5 '6 556' '2 656' 5 57.60(7)
O5 O4 O3 '6 556' '2 656' '2 656' 143.49(6)
O5 O4 O1 '6 556' '2 656' '7 556' 63.19(5)
O5 O4 O5 '6 556' '2 656' '5 556' 87.64(7)
O5 O4 Sr1 '6 556' '2 656' 5 100.54(7)
O5 O4 O1 '6 556' '2 656' '8 556' 122.97(9)
O4 O4 O1 '3 666' '2 656' 8 121.63(8)
O4 O4 O4 '3 666' '2 656' '1 556' 90.00(7)
O4 O4 O2 '3 666' '2 656' '8 556' 94.73(6)
O4 O4 O5 '3 666' '2 656' 5 60.94(5)
O4 O4 O3 '3 666' '2 656' '2 656' 158.95(7)
O4 O4 O1 '3 666' '2 656' '7 556' 120.66(6)
O4 O4 O5 '3 666' '2 656' '5 556' 61.45(5)
O4 O4 Sr1 '3 666' '2 656' 5 61.67(5)
O4 O4 O1 '3 666' '2 656' '8 556' 118.66(7)
O1 O4 O4 8 '2 656' '1 556' 126.27(7)
O1 O4 O2 8 '2 656' '8 556' 108.67(7)
O1 O4 O5 8 '2 656' 5 60.99(5)
O1 O4 O3 8 '2 656' '2 656' 64.47(6)
O1 O4 O1 8 '2 656' '7 556' 61.81(6)
O1 O4 O5 8 '2 656' '5 556' 176.70(7)
O1 O4 Sr1 8 '2 656' 5 77.59(6)
O1 O4 O1 8 '2 656' '8 556' 119.32(7)
O4 O4 O2 '1 556' '2 656' '8 556' 110.56(7)
O4 O4 O5 '1 556' '2 656' 5 122.32(7)
O4 O4 O3 '1 556' '2 656' '2 656' 101.88(7)
O4 O4 O1 '1 556' '2 656' '7 556' 64.75(6)
O4 O4 O5 '1 556' '2 656' '5 556' 53.49(6)
O4 O4 Sr1 '1 556' '2 656' 5 151.13(7)
O4 O4 O1 '1 556' '2 656' '8 556' 58.28(5)
O2 O4 O5 '8 556' '2 656' 5 119.82(8)
O2 O4 O3 '8 556' '2 656' '2 656' 64.92(5)
O2 O4 O1 '8 556' '2 656' '7 556' 143.55(7)
O2 O4 O5 '8 556' '2 656' '5 556' 69.25(6)
O2 O4 Sr1 '8 556' '2 656' 5 69.45(5)
O2 O4 O1 '8 556' '2 656' '8 556' 59.32(5)
O5 O4 O3 5 '2 656' '2 656' 123.15(8)
O5 O4 O1 5 '2 656' '7 556' 87.66(6)
O5 O4 O5 5 '2 656' '5 556' 122.20(6)
O5 O4 Sr1 5 '2 656' 5 50.40(5)
O5 O4 O1 5 '2 656' '8 556' 179.12(8)
O3 O4 O1 '2 656' '2 656' '7 556' 80.32(6)
O3 O4 O5 '2 656' '2 656' '5 556' 112.23(7)
O3 O4 Sr1 '2 656' '2 656' 5 103.69(6)
O3 O4 O1 '2 656' '2 656' '8 556' 56.90(6)
O1 O4 O5 '7 556' '2 656' '5 556' 118.20(8)
O1 O4 Sr1 '7 556' '2 656' 5 132.98(7)
O1 O4 O1 '7 556' '2 656' '8 556' 93.21(6)
O5 O4 Sr1 '5 556' '2 656' 5 103.70(6)
O5 O4 O1 '5 556' '2 656' '8 556' 57.48(5)
Sr1 O4 O1 5 '2 656' '8 556' 128.74(5)
Al4 O5 Al3 5 5 5 97.70(6)
Al4 O5 Al3 5 5 '7 556' 97.70(6)
Al4 O5 Sr1 5 5 5 145.72(12)
Al4 O5 O4 5 5 . 49.69(5)
Al4 O5 O4 5 5 '4 565' 49.69(5)
Al4 O5 O5 5 5 '6 556' 101.64(9)
Al4 O5 O4 5 5 '3 666' 140.36(7)
Al4 O5 O4 5 5 '2 656' 140.36(7)
Al4 O5 O1 5 5 8 94.88(5)
Al4 O5 O1 5 5 5 94.88(5)
Al4 O5 O4 5 5 '3 665' 42.67(5)
Al4 O5 O4 5 5 '2 655' 42.67(5)
Al4 O5 Al1 5 5 8 76.01(6)
Al4 O5 Si1 5 5 5 76.01(6)
Al4 O5 Al1 5 5 5 76.01(6)
Al4 O5 O2 5 5 8 95.64(9)
Al4 O5 O2 5 5 5 95.64(9)
Al3 O5 Al3 5 5 '7 556' 96.77(10)
Al3 O5 Sr1 5 5 5 104.81(7)
Al3 O5 O4 5 5 . 97.88(8)
Al3 O5 O4 5 5 '4 565' 48.16(5)
Al3 O5 O5 5 5 '6 556' 48.38(5)
Al3 O5 O4 5 5 '3 666' 42.66(5)
Al3 O5 O4 5 5 '2 656' 89.48(9)
Al3 O5 O1 5 5 8 140.33(11)
Al3 O5 O4 5 5 '3 665' 93.08(5)
Al3 O5 O4 5 5 '2 655' 140.22(8)
Al3 O5 Al1 5 5 8 170.68(8)
Al3 O5 Si1 5 5 5 77.54(3)
Al3 O5 Al1 5 5 5 77.54(3)
Al3 O5 O2 5 5 8 156.78(7)
Al3 O5 O2 5 5 5 100.17(5)
Al3 O5 Sr1 '7 556' 5 5 104.81(7)
Al3 O5 O4 '7 556' 5 . 48.16(5)
Al3 O5 O4 '7 556' 5 '4 565' 97.88(8)
Al3 O5 O5 '7 556' 5 '6 556' 48.38(5)
Al3 O5 O4 '7 556' 5 '3 666' 89.48(9)
Al3 O5 O4 '7 556' 5 '2 656' 42.66(5)
Al3 O5 O1 '7 556' 5 8 44.15(4)
Al3 O5 O1 '7 556' 5 5 140.33(11)
Al3 O5 O4 '7 556' 5 '3 665' 140.22(8)
Al3 O5 O4 '7 556' 5 '2 655' 93.08(5)
Al3 O5 Al1 '7 556' 5 8 77.54(3)
Al3 O5 Si1 '7 556' 5 5 170.68(8)
Al3 O5 Al1 '7 556' 5 5 170.68(8)
Al3 O5 O2 '7 556' 5 8 100.17(4)
Al3 O5 O2 '7 556' 5 5 156.78(7)
Sr1 O5 O4 5 5 . 147.04(4)
Sr1 O5 O4 5 5 '4 565' 147.04(4)
Sr1 O5 O5 5 5 '6 556' 112.63(9)
Sr1 O5 O4 5 5 '3 666' 66.21(5)
Sr1 O5 O4 5 5 '2 656' 66.21(5)
Sr1 O5 O1 5 5 8 84.10(4)
Sr1 O5 O1 5 5 5 84.10(4)
Sr1 O5 O4 5 5 '3 665' 109.69(8)
Sr1 O5 O4 5 5 '2 655' 109.69(8)
Sr1 O5 Al1 5 5 8 83.92(5)
Sr1 O5 Si1 5 5 5 83.92(5)
Sr1 O5 Al1 5 5 5 83.92(5)
Sr1 O5 O2 5 5 8 55.47(5)
Sr1 O5 O2 5 5 5 55.47(5)
O4 O5 O4 . 5 '4 565' 65.07(6)
O4 O5 O5 . 5 '6 556' 66.49(7)
O4 O5 O4 . 5 '3 666' 122.40(10)
O4 O5 O4 . 5 '2 656' 90.77(7)
O4 O5 O1 . 5 8 63.33(4)
O4 O5 O1 . 5 5 128.40(7)
O4 O5 O4 . 5 '3 665' 92.36(8)
O4 O5 O4 . 5 '2 655' 61.78(6)
O4 O5 Al1 . 5 8 72.82(5)
O4 O5 Si1 . 5 5 124.72(8)
O4 O5 Al1 . 5 5 124.72(8)
O4 O5 O2 . 5 8 105.24(6)
O4 O5 O2 . 5 5 142.83(10)
O4 O5 O5 '4 565' 5 '6 556' 66.49(7)
O4 O5 O4 '4 565' 5 '3 666' 90.77(7)
O4 O5 O4 '4 565' 5 '2 656' 122.40(10)
O4 O5 O1 '4 565' 5 8 128.40(7)
O4 O5 O1 '4 565' 5 5 63.33(4)
O4 O5 O4 '4 565' 5 '3 665' 61.78(6)
O4 O5 O4 '4 565' 5 '2 655' 92.36(8)
O4 O5 Al1 '4 565' 5 8 124.72(8)
O4 O5 Si1 '4 565' 5 5 72.82(5)
O4 O5 Al1 '4 565' 5 5 72.82(5)
O4 O5 O2 '4 565' 5 8 142.83(10)
O4 O5 O2 '4 565' 5 5 105.24(6)
O5 O5 O4 '6 556' 5 '3 666' 55.91(6)
O5 O5 O4 '6 556' 5 '2 656' 55.91(6)
O5 O5 O1 '6 556' 5 8 92.25(6)
O5 O5 O1 '6 556' 5 5 92.25(6)
O5 O5 O4 '6 556' 5 '3 665' 128.25(7)
O5 O5 O4 '6 556' 5 '2 655' 128.25(7)
O5 O5 Al1 '6 556' 5 8 125.48(4)
O5 O5 Si1 '6 556' 5 5 125.48(4)
O5 O5 Al1 '6 556' 5 5 125.48(4)
O5 O5 O2 '6 556' 5 8 145.57(6)
O5 O5 O2 '6 556' 5 5 145.57(6)
O4 O5 O4 '3 666' 5 '2 656' 58.12(6)
O4 O5 O1 '3 666' 5 8 116.20(8)
O4 O5 O1 '3 666' 5 5 58.35(5)
O4 O5 O4 '3 666' 5 '3 665' 122.20(4)
O4 O5 O4 '3 666' 5 '2 655' 175.65(9)
O4 O5 Al1 '3 666' 5 8 143.26(7)
O4 O5 Si1 '3 666' 5 5 91.15(4)
O4 O5 Al1 '3 666' 5 5 91.15(4)
O4 O5 O2 '3 666' 5 8 121.48(7)
O4 O5 O2 '3 666' 5 5 92.29(6)
O4 O5 O1 '2 656' 5 8 58.35(5)
O4 O5 O1 '2 656' 5 5 116.20(8)
O4 O5 O4 '2 656' 5 '3 665' 175.65(9)
O4 O5 O4 '2 656' 5 '2 655' 122.20(4)
O4 O5 Al1 '2 656' 5 8 91.15(4)
O4 O5 Si1 '2 656' 5 5 143.26(6)
O4 O5 Al1 '2 656' 5 5 143.26(6)
O4 O5 O2 '2 656' 5 8 92.29(6)
O4 O5 O2 '2 656' 5 5 121.48(7)
O1 O5 O1 8 5 5 168.21(8)
O1 O5 O4 8 5 '3 665' 120.68(8)
O1 O5 O4 8 5 '2 655' 63.85(5)
O1 O5 Si1 8 5 5 142.12(9)
O1 O5 Al1 8 5 5 142.12(9)
O1 O5 O2 8 5 8 56.50(5)
O1 O5 O2 8 5 5 115.84(7)
O1 O5 O4 5 5 '3 665' 63.85(5)
O1 O5 O4 5 5 '2 655' 120.68(8)
O1 O5 Al1 5 5 8 142.12(9)
O1 O5 O2 5 5 8 115.84(7)
O1 O5 O2 5 5 5 56.50(5)
O4 O5 O4 '3 665' 5 '2 655' 57.11(6)
O4 O5 Al1 '3 665' 5 8 86.89(7)
O4 O5 Si1 '3 665' 5 5 34.61(4)
O4 O5 Al1 '3 665' 5 5 34.61(4)
O4 O5 O2 '3 665' 5 8 83.98(7)
O4 O5 O2 '3 665' 5 5 54.58(5)
O4 O5 Al1 '2 655' 5 8 34.61(4)
O4 O5 Si1 '2 655' 5 5 86.89(7)
O4 O5 Al1 '2 655' 5 5 86.89(7)
O4 O5 O2 '2 655' 5 8 54.58(5)
O4 O5 O2 '2 655' 5 5 83.98(7)
Al1 O5 Si1 8 5 5 107.08(8)
Al1 O5 Al1 8 5 5 107.08(8)
Al1 O5 O2 8 5 5 87.42(7)
Al1 O5 O2 5 5 8 87.42(7)
O2 O5 O2 8 5 5 59.54(6)
Al2 O6 Si2 '2 666' '2 666' '3 666' 125.45(12)
Al2 O6 Al2 '2 666' '2 666' '3 666' 125.45(12)
Al2 O6 Sr2 '2 666' '2 666' 5 115.31(7)
Al2 O6 O2 '2 666' '2 666' '3 666' 100.91(9)
Al2 O6 O2 '2 666' '2 666' '2 666' 35.56(6)
Al2 O6 O3 '2 666' '2 666' '3 666' 103.89(10)
Al2 O6 O3 '2 666' '2 666' '2 666' 36.43(6)
Al2 O6 O1 '2 666' '2 666' '8 565' 35.44(4)
Al2 O6 O1 '2 666' '2 666' 5 160.39(10)
Al2 O6 O6 '2 666' '2 666' '1 565' 107.55(9)
Al2 O6 Sr2 '2 666' '2 666' '5 556' 86.52(9)
Al2 O6 O3 '2 666' '2 666' '3 665' 127.01(12)
Al2 O6 O3 '2 666' '2 666' '2 665' 72.33(7)
Si2 O6 Al2 '3 666' '2 666' '3 666' .00(7)
Si2 O6 Sr2 '3 666' '2 666' 5 115.31(7)
Si2 O6 O2 '3 666' '2 666' '3 666' 35.56(6)
Si2 O6 O2 '3 666' '2 666' '2 666' 100.91(9)
Si2 O6 O3 '3 666' '2 666' '3 666' 36.43(6)
Si2 O6 O3 '3 666' '2 666' '2 666' 103.89(10)
Si2 O6 O1 '3 666' '2 666' '8 565' 160.39(10)
Si2 O6 O1 '3 666' '2 666' 5 35.44(4)
Si2 O6 O6 '3 666' '2 666' '1 565' 107.55(9)
Si2 O6 Sr2 '3 666' '2 666' '5 556' 86.52(9)
Si2 O6 O3 '3 666' '2 666' '3 665' 72.33(7)
Si2 O6 O3 '3 666' '2 666' '2 665' 127.01(12)
Al2 O6 Sr2 '3 666' '2 666' 5 115.31(7)
Al2 O6 O2 '3 666' '2 666' '3 666' 35.56(6)
Al2 O6 O2 '3 666' '2 666' '2 666' 100.91(9)
Al2 O6 O3 '3 666' '2 666' '3 666' 36.43(6)
Al2 O6 O3 '3 666' '2 666' '2 666' 103.89(10)
Al2 O6 O1 '3 666' '2 666' '8 565' 160.39(10)
Al2 O6 O1 '3 666' '2 666' 5 35.44(4)
Al2 O6 O6 '3 666' '2 666' '1 565' 107.55(9)
Al2 O6 Sr2 '3 666' '2 666' '5 556' 86.52(9)
Al2 O6 O3 '3 666' '2 666' '3 665' 72.33(7)
Al2 O6 O3 '3 666' '2 666' '2 665' 127.01(12)
Sr2 O6 O2 5 '2 666' '3 666' 117.86(9)
Sr2 O6 O2 5 '2 666' '2 666' 117.86(9)
Sr2 O6 O3 5 '2 666' '3 666' 139.78(5)
Sr2 O6 O3 5 '2 666' '2 666' 139.78(5)
Sr2 O6 O1 5 '2 666' '8 565' 81.23(5)
Sr2 O6 O1 5 '2 666' 5 81.23(5)
Sr2 O6 O6 5 '2 666' '1 565' 69.98(7)
Sr2 O6 Sr2 5 '2 666' '5 556' 118.72(8)
Sr2 O6 O3 5 '2 666' '3 665' 53.79(5)
Sr2 O6 O3 5 '2 666' '2 665' 53.79(5)
O2 O6 O2 '3 666' '2 666' '2 666' 68.68(7)
O2 O6 O3 '3 666' '2 666' '3 666' 59.59(6)
O2 O6 O3 '3 666' '2 666' '2 666' 99.03(7)
O2 O6 O1 '3 666' '2 666' '8 565' 128.49(8)
O2 O6 O1 '3 666' '2 666' 5 60.49(5)
O2 O6 O6 '3 666' '2 666' '1 565' 143.09(6)
O2 O6 Sr2 '3 666' '2 666' '5 556' 111.87(7)
O2 O6 O3 '3 666' '2 666' '3 665' 64.07(6)
O2 O6 O3 '3 666' '2 666' '2 665' 97.89(9)
O2 O6 O3 '2 666' '2 666' '3 666' 99.03(7)
O2 O6 O3 '2 666' '2 666' '2 666' 59.59(6)
O2 O6 O1 '2 666' '2 666' '8 565' 60.49(5)
O2 O6 O1 '2 666' '2 666' 5 128.49(8)
O2 O6 O6 '2 666' '2 666' '1 565' 143.09(6)
O2 O6 Sr2 '2 666' '2 666' '5 556' 111.87(7)
O2 O6 O3 '2 666' '2 666' '3 665' 97.89(9)
O2 O6 O3 '2 666' '2 666' '2 665' 64.07(6)
O3 O6 O3 '3 666' '2 666' '2 666' 71.99(7)
O3 O6 O1 '3 666' '2 666' '8 565' 134.40(9)
O3 O6 O1 '3 666' '2 666' 5 62.49(5)
O3 O6 O6 '3 666' '2 666' '1 565' 90.57(8)
O3 O6 Sr2 '3 666' '2 666' '5 556' 53.02(6)
O3 O6 O3 '3 666' '2 666' '3 665' 108.61(5)
O3 O6 O3 '3 666' '2 666' '2 665' 156.61(9)
O3 O6 O1 '2 666' '2 666' '8 565' 62.49(5)
O3 O6 O1 '2 666' '2 666' 5 134.40(9)
O3 O6 O6 '2 666' '2 666' '1 565' 90.57(8)
O3 O6 Sr2 '2 666' '2 666' '5 556' 53.02(6)
O3 O6 O3 '2 666' '2 666' '3 665' 156.61(9)
O3 O6 O3 '2 666' '2 666' '2 665' 108.61(5)
O1 O6 O1 '8 565' '2 666' 5 162.44(9)
O1 O6 O6 '8 565' '2 666' '1 565' 87.51(5)
O1 O6 Sr2 '8 565' '2 666' '5 556' 94.67(6)
O1 O6 O3 '8 565' '2 666' '3 665' 114.05(9)
O1 O6 O3 '8 565' '2 666' '2 665' 53.19(5)
O1 O6 O6 5 '2 666' '1 565' 87.51(5)
O1 O6 Sr2 5 '2 666' '5 556' 94.67(6)
O1 O6 O3 5 '2 666' '3 665' 53.19(5)
O1 O6 O3 5 '2 666' '2 665' 114.05(9)
O6 O6 Sr2 '1 565' '2 666' '5 556' 48.74(6)
O6 O6 O3 '1 565' '2 666' '3 665' 112.69(7)
O6 O6 O3 '1 565' '2 666' '2 665' 112.69(7)
Sr2 O6 O3 '5 556' '2 666' '3 665' 146.37(5)
Sr2 O6 O3 '5 556' '2 666' '2 665' 146.37(5)
O3 O6 O3 '3 665' '2 666' '2 665' 61.24(6)

loop_
_geom_bond_atom_site_label_1
_geom_bond_atom_site_label_2
_geom_bond_site_symmetry_1
_geom_bond_site_symmetry_2
_geom_bond_distance
_geom_bond_publ_flag
Sr1 O5 5 5 2.3932(17) y
Sr1 O2 5 8 2.6832(18) n
Sr1 O2 5 5 2.6832(18) y
Sr1 O3 5 '8 556' 2.7018(15) y
Sr1 O3 5 '5 556' 2.7018(15) n
Sr1 O4 5 '2 656' 2.8420(16) y
Sr1 O4 5 '3 666' 2.8420(16) n
Sr1 O2 5 '8 556' 3.1967(18) y
Sr1 O2 5 '5 556' 3.1967(18) n
Sr1 O6 5 5 3.410(3) y
Sr1 O1 5 8 3.4812(14) n
Sr1 O1 5 5 3.4812(14) y
Sr2 O6 '1 656' 5 2.527(2) y
Sr2 O6 '1 656' '6 657' 2.527(2) n
Sr2 O3 '1 656' '7 656' 2.6781(16) y
Sr2 O3 '1 656' '6 656' 2.6781(16) n
Sr2 O3 '1 656' '8 556' 2.6781(16) n
Sr2 O3 '1 656' '5 556' 2.6781(16) n
Sr2 O6 '1 656' '5 556' 3.158(3) y
Sr2 O6 '1 656' '6 656' 3.158(3) n
Sr2 O1 5 '8 565' 3.5126(14) y
Sr2 O1 5 '7 565' 3.5126(14) n
Sr2 O1 5 6 3.5126(14) n
Sr2 O1 5 5 3.5126(14) n
Al1 O4 5 '3 665' 1.7226(15) ?
Al1 O2 5 5 1.7267(15) ?
Al1 O3 5 '3 665' 1.7595(17) ?
Al1 O1 5 5 1.773(2) ?
Al1 O5 5 5 2.9537(16) ?
Si1 O4 5 '3 665' 1.7226(15) ?
Si1 O2 5 5 1.7267(15) ?
Si1 O3 5 '3 665' 1.7595(17) ?
Si1 O1 5 5 1.773(2) ?
Si1 O5 5 5 2.9537(16) ?
Al2 O2 '3 666' '3 666' 1.7141(17) ?
Al2 O6 '3 666' '2 666' 1.7327(11) ?
Al2 O3 '3 666' '3 666' 1.741(2) ?
Al2 O1 '3 666' 5 1.7587(15) ?
Si2 O2 '3 666' '3 666' 1.7141(17) ?
Si2 O6 '3 666' '2 666' 1.7327(11) ?
Si2 O3 '3 666' '3 666' 1.741(2) ?
Si2 O1 '3 666' 5 1.7587(15) ?
Al3 O4 5 '4 565' 1.8856(14) ?
Al3 O4 5 '3 666' 1.8856(14) ?
Al3 O5 5 5 1.9253(17) ?
Al3 O5 5 '6 556' 1.9253(17) ?
Al3 O1 5 '6 556' 1.9417(17) ?
Al3 O1 5 5 1.9417(17) ?
Al4 O5 '5 556' '6 556' 1.849(2) ?
Al4 O5 '5 556' '5 556' 1.849(2) ?
Al4 O4 '5 556' '1 556' 1.9259(16) ?
Al4 O4 '5 556' '2 656' 1.9259(16) ?
Al4 O4 '5 556' '3 666' 1.9259(16) ?
Al4 O4 '5 556' '4 566' 1.9259(16) ?
O1 O4 5 '3 666' 2.712(2) ?
O1 O3 5 '3 665' 2.744(3) ?
O1 O5 5 5 2.7858(15) ?
O1 O4 5 '4 565' 2.7893(19) ?
O1 O1 5 '6 556' 2.826(2) ?
O1 O2 5 5 2.843(2) ?
O1 O2 5 '3 666' 2.847(2) ?
O1 O6 5 '2 666' 2.8553(15) ?
O1 O3 5 '3 666' 2.933(2) ?
O1 O4 5 '3 665' 2.966(2) ?
O2 O4 5 '3 665' 2.7685(18) ?
O2 O3 5 5 2.780(3) ?
O2 O6 5 5 2.796(2) ?
O2 O2 5 '3 666' 2.946(2) ?
O2 O3 5 '3 665' 2.981(2) ?
O2 O2 5 8 3.155(2) ?
O2 O5 5 5 3.177(2) ?
O2 O3 5 '5 556' 3.217(2) ?
O3 O4 '5 556' '5 556' 2.785(2) ?
O3 O6 '5 556' '5 556' 2.799(2) ?
O3 O6 '5 556' 5 3.229(3) ?
O3 O3 '5 556' '8 556' 3.289(2) ?
O4 O5 '2 656' '6 556' 2.508(2) ?
O4 O4 '2 656' '3 666' 2.698(2) ?
O4 O4 '2 656' '1 556' 2.749(2) ?
O4 O5 '2 656' 5 2.777(3) ?
O4 O5 '2 656' '5 556' 2.822(3) ?
O5 O5 5 '6 556' 2.557(3) ?
O6 O6 '2 666' '1 565' 2.948(3) ?
